data_2005084
loop_
_publ_author_name
'Corbett, J. M.'
'Dickman, M. H.'

_publ_section_title
;
 4,5-Bis(fluorodinitromethyl)-2-methoxy-1,3-dioxolane
;
_journal_issue 7
_journal_name_full 'Acta Crystallographica Section C'
_journal_page_first 1851
_journal_page_last 1853
_journal_paper_doi 10.1107/S010827019600265X
_journal_volume 52
_journal_year 1996
_chemical_formula_moiety 'C6 H6 F2 N4 O11'
_chemical_formula_sum 'C6 H6 F2 N4 O11'
_chemical_formula_weight 348.15
_chemical_melting_point 373.55(10)
_chemical_name_systematic
;
cis-4,5-bis(fluorodinitromethyl)-cis-2-methoxy-1,3-dioxolane
;
_space_group_IT_number 15
_symmetry_cell_setting monoclinic
_symmetry_space_group_name_Hall '-C 2yc'
_symmetry_space_group_name_H-M 'C 1 2/c 1'
_cell_angle_alpha 90.
_cell_angle_beta 98.700(10)
_cell_angle_gamma 90.
_cell_formula_units_Z 8
_cell_length_a 17.816(2)
_cell_length_b 9.0500(10)
_cell_length_c 15.468(3)
_cell_measurement_reflns_used 26
_cell_measurement_temperature 173(2)
_cell_measurement_theta_max 12.5
_cell_measurement_theta_min 12
_cell_volume 2465.3(6)
_computing_cell_refinement XSCANS
_computing_data_collection 'XSCANS (Siemens, 1994)'
_computing_data_reduction XSCANS
_computing_structure_refinement 'SHELXTL (Sheldrick, 1990b)'
_computing_structure_solution 'SHELXS86 (Sheldrick, 1990a)'
_diffrn_ambient_temperature 173(2)
_diffrn_measurement_device 'Siemens P4/RA four-circle'
_diffrn_measurement_method \q/2\q
_diffrn_radiation_monochromator graphite
_diffrn_radiation_source 'rotating anode'
_diffrn_radiation_type MoK\a
_diffrn_radiation_wavelength 0.71073
_diffrn_reflns_av_R_equivalents 0.0537
_diffrn_reflns_av_sigmaI/netI 0.0541
_diffrn_reflns_limit_h_max 23
_diffrn_reflns_limit_h_min -1
_diffrn_reflns_limit_k_max 11
_diffrn_reflns_limit_k_min -11
_diffrn_reflns_limit_l_max 19
_diffrn_reflns_limit_l_min -20
_diffrn_reflns_number 6014
_diffrn_reflns_theta_max 27.50
_diffrn_reflns_theta_min 2.31
_diffrn_standards_decay_% 8
_diffrn_standards_interval_count 97
_diffrn_standards_number 3
_exptl_absorpt_coefficient_mu 0.198
_exptl_absorpt_correction_type none
_exptl_crystal_colour colourless
_exptl_crystal_density_diffrn 1.876
_exptl_crystal_density_method 'not measured'
_exptl_crystal_description prism
_exptl_crystal_F_000 1408
_exptl_crystal_size_max 0.20
_exptl_crystal_size_mid 0.20
_exptl_crystal_size_min 0.20
_refine_diff_density_max 0.294
_refine_diff_density_min -0.232
_refine_ls_extinction_method none
_refine_ls_goodness_of_fit_all 1.038
_refine_ls_goodness_of_fit_obs 1.115
_refine_ls_hydrogen_treatment 'H atoms refined isotropically'
_refine_ls_matrix_type full
_refine_ls_number_constraints 0
_refine_ls_number_parameters 232
_refine_ls_number_reflns 2828
_refine_ls_number_restraints 0
_refine_ls_restrained_S_all 1.056
_refine_ls_restrained_S_obs 1.115
_refine_ls_R_factor_all 0.0625
_refine_ls_R_factor_obs 0.0408
_refine_ls_shift/esd_max 0.067
_refine_ls_shift/esd_mean 0.010
_refine_ls_structure_factor_coef Fsqd
_refine_ls_weighting_scheme
;
calc w = 1/[\s^2^(F~o~^2^) + (0.0500P)^2^ + 0.2100P]
where P = (F~o~^2^ + 2F~c~^2^)/3
;
_refine_ls_wR_factor_all 0.1063
_refine_ls_wR_factor_obs 0.0946
_reflns_number_observed 2068
_reflns_number_total 2829
_reflns_observed_criterion >2sigma(I)
_cod_data_source_file bk1205.cif
_cod_data_source_block koop2
_cod_depositor_comments
;
The following automatic conversions were performed:

'_chemical_melting_point' value '100.4(1)\%C' was changed to
'373.55(10)' - it was converted from degrees Celsius(C) to
Kelvins(K).

Automatic conversion script
Id: cif_fix_values 1715 2011-07-08 13:25:40Z adriana 
;
_cod_original_sg_symbol_H-M 'C 2/c'
_cod_database_code 2005084

loop_
_symmetry_equiv_pos_as_xyz
'x, y, z'
'-x, y, -z+1/2'
'x+1/2, y+1/2, z'
'-x+1/2, y+1/2, -z+1/2'
'-x, -y, -z'
'x, -y, z-1/2'
'-x+1/2, -y+1/2, -z'
'x+1/2, -y+1/2, z-1/2'

loop_
_atom_site_aniso_label
_atom_site_aniso_U_11
_atom_site_aniso_U_22
_atom_site_aniso_U_33
_atom_site_aniso_U_12
_atom_site_aniso_U_13
_atom_site_aniso_U_23
C1 0.0229(9) 0.0202(8) 0.0161(8) -0.0018(7) 0.0042(7) -0.0026(7)
C2 0.0237(9) 0.0202(9) 0.0206(8) -0.0016(7) 0.0052(7) -0.0001(7)
C3 0.0201(9) 0.0196(8) 0.0164(8) 0.0000(7) 0.0035(6) -0.0020(6)
C4 0.0263(9) 0.0193(8) 0.0188(8) -0.0014(7) 0.0053(7) -0.0010(7)
C5 0.0250(9) 0.0234(9) 0.0170(8) -0.0016(7) 0.0042(7) -0.0014(7)
C6 0.0476(14) 0.0286(11) 0.0399(12) -0.0087(10) 0.0190(11) -0.0142(9)
O1 0.0477(9) 0.0373(8) 0.0220(7) -0.0003(7) 0.0010(6) -0.0046(6)
O2 0.0573(10) 0.0370(9) 0.0407(9) 0.0153(8) 0.0253(8) -0.0038(7)
O3 0.0341(8) 0.0267(7) 0.0415(8) -0.0079(6) 0.0110(6) -0.0013(6)
O4 0.0482(9) 0.0337(8) 0.0380(8) 0.0042(7) 0.0039(7) 0.0127(7)
O5 0.0312(8) 0.0592(11) 0.0271(7) 0.0032(7) 0.0014(6) -0.0006(7)
O6 0.0521(9) 0.0637(11) 0.0185(7) 0.0066(8) 0.0113(6) -0.0006(7)
O7 0.0547(10) 0.0217(7) 0.0553(10) 0.0019(7) 0.0185(8) -0.0043(7)
O8 0.0413(9) 0.0369(9) 0.0555(10) -0.0155(7) 0.0146(8) -0.0011(7)
O9 0.0334(7) 0.0219(6) 0.0169(6) -0.0040(6) 0.0090(5) -0.0016(5)
O10 0.0245(6) 0.0265(7) 0.0164(6) -0.0058(5) 0.0045(5) -0.0038(5)
O11 0.0297(7) 0.0264(7) 0.0235(6) -0.0029(6) 0.0094(5) -0.0067(5)
N1 0.0379(9) 0.0188(7) 0.0241(8) -0.0026(7) 0.0128(7) -0.0015(6)
N2 0.0337(9) 0.0206(8) 0.0227(8) 0.0004(7) 0.0098(7) 0.0003(6)
N3 0.0359(9) 0.0236(8) 0.0180(8) -0.0025(7) 0.0044(6) 0.0007(6)
N4 0.0374(10) 0.0246(8) 0.0196(7) -0.0059(7) 0.0071(7) 0.0000(6)
F1 0.0210(5) 0.0267(6) 0.0336(6) 0.0010(4) 0.0031(4) 0.0005(5)
F2 0.0271(6) 0.0270(6) 0.0254(5) 0.0031(4) 0.0114(4) 0.0004(4)

loop_
_atom_site_label
_atom_site_occupancy
_atom_site_fract_x
_atom_site_fract_y
_atom_site_fract_z
_atom_site_U_iso_or_equiv
_atom_site_thermal_displace_type
_atom_site_calc_flag
_atom_site_type_symbol
C1 1 0.08749(11) 0.0618(2) 0.18566(11) 0.0196(4) Uani d C
H1 1 0.0381(12) 0.0315(23) 0.1620(13) 0.021(5) Uiso d H
C2 1 0.14253(10) -0.0597(2) 0.16889(11) 0.0213(4) Uani d C
C3 1 0.10725(10) 0.2232(2) 0.16579(11) 0.0186(4) Uani d C
H2 1 0.0608(11) 0.2755(22) 0.1611(13) 0.018(5) Uiso d H
C4 1 0.14539(10) 0.2631(2) 0.08822(11) 0.0212(4) Uani d C
C5 1 0.12768(10) 0.1985(2) 0.31103(11) 0.0217(4) Uani d C
H3 1 0.1677(10) 0.1790(22) 0.3592(13) 0.015(5) Uiso d H
C6 1 0.0987(2) 0.4211(2) 0.3763(2) 0.0374(5) Uani d C
H4 1 0.1401(15) 0.4033(32) 0.4263(18) 0.056(8) Uiso d H
H5 1 0.1224(15) 0.4824(29) 0.3368(18) 0.048(7) Uiso d H
H6 1 0.0594(18) 0.4675(37) 0.3992(21) 0.071(9) Uiso d H
O1 1 0.08746(9) -0.0461(2) 0.02149(9) 0.0361(4) Uani d O
O2 1 0.19068(9) -0.1757(2) 0.05342(10) 0.0432(4) Uani d O
O3 1 0.05303(8) -0.2394(2) 0.18685(10) 0.0335(3) Uani d O
O4 1 0.16711(9) -0.2700(2) 0.25817(10) 0.0403(4) Uani d O
O5 1 0.02444(8) 0.2838(2) 0.00527(10) 0.0395(4) Uani d O
O6 1 0.11971(9) 0.2419(2) -0.06356(9) 0.0441(4) Uani d O
O7 1 0.12124(10) 0.5138(2) 0.10626(11) 0.0428(4) Uani d O
O8 1 0.23660(9) 0.4524(2) 0.09227(11) 0.0438(4) Uani d O
O9 1 0.09195(7) 0.06570(14) 0.27841(8) 0.0235(3) Uani d O
O10 1 0.15906(7) 0.26197(14) 0.24155(8) 0.0223(3) Uani d O
O11 1 0.07107(7) 0.28425(15) 0.33650(8) 0.0260(3) Uani d O
N1 1 0.14015(10) -0.0979(2) 0.07176(10) 0.0261(4) Uani d N
N2 1 0.11884(10) -0.2052(2) 0.20921(10) 0.0251(3) Uani d N
N3 1 0.09059(10) 0.2609(2) 0.00106(10) 0.0258(3) Uani d N
N4 1 0.17109(10) 0.4265(2) 0.09683(10) 0.0269(4) Uani d N
F1 1 0.21429(6) -0.03382(12) 0.20154(7) 0.0272(3) Uani d F
F2 1 0.20568(6) 0.18265(12) 0.07850(7) 0.0257(3) Uani d F

loop_
_atom_type_symbol
_atom_type_description
_atom_type_scat_dispersion_real
_atom_type_scat_dispersion_imag
_atom_type_scat_source
C C 0.0033 0.0016 'International Tables Vol C Tables 4.2.6.8 and 6.1.1.4'
H H 0.0000 0.0000 'International Tables Vol C Tables 4.2.6.8 and 6.1.1.4'
N N 0.0061 0.0033 'International Tables Vol C Tables 4.2.6.8 and 6.1.1.4'
O O 0.0106 0.0060 'International Tables Vol C Tables 4.2.6.8 and 6.1.1.4'
F F 0.0171 0.0103 'International Tables Vol C Tables 4.2.6.8 and 6.1.1.4'

loop_
_geom_angle_atom_site_label_1
_geom_angle_atom_site_label_2
_geom_angle_atom_site_label_3
_geom_angle_site_symmetry_1
_geom_angle_site_symmetry_3
_geom_angle
_geom_angle_publ_flag
O9 C1 C2 . . 104.48(14) yes
O9 C1 C3 . . 101.39(13) yes
C2 C1 C3 . . 118.54(15) yes
F1 C2 C1 . . 114.66(15) yes
F1 C2 N1 . . 107.18(13) yes
C1 C2 N1 . . 113.97(14) yes
F1 C2 N2 . . 107.75(14) yes
C1 C2 N2 . . 108.98(14) yes
N1 C2 N2 . . 103.58(13) yes
O10 C3 C4 . . 106.39(14) yes
O10 C3 C1 . . 102.02(13) yes
C4 C3 C1 . . 121.85(14) yes
F2 C4 C3 . . 115.43(15) yes
F2 C4 N3 . . 108.14(14) yes
C3 C4 N3 . . 113.01(14) yes
F2 C4 N4 . . 107.47(14) yes
C3 C4 N4 . . 108.81(14) yes
N3 C4 N4 . . 103.14(13) yes
O11 C5 O10 . . 112.45(15) yes
O11 C5 O9 . . 105.72(14) yes
O10 C5 O9 . . 106.45(13) yes
N1 O1 O5 . 5 104.49(12) ?
N2 O3 O7 . 1_545 82.52(11) ?
N2 O3 O3 . 2 120.39(13) ?
O7 O3 O3 1_545 2 129.91(4) ?
C5 O9 C1 . . 109.44(13) yes
C5 O10 C3 . . 104.22(13) yes
C5 O11 C6 . . 113.0(2) yes
C5 O11 C3 . 2 131.67(11) ?
C6 O11 C3 . 2 115.22(13) ?
O2 N1 O1 . . 127.1(2) ?
O2 N1 C2 . . 116.7(2) ?
O1 N1 C2 . . 116.23(15) ?
O4 N2 O3 . . 128.4(2) ?
O4 N2 C2 . . 117.1(2) ?
O3 N2 C2 . . 114.52(15) ?
O6 N3 O5 . . 127.9(2) ?
O6 N3 C4 . . 115.6(2) ?
O5 N3 C4 . . 116.42(15) ?
O8 N4 O7 . . 127.9(2) ?
O8 N4 C4 . . 117.3(2) ?
O7 N4 C4 . . 114.9(2) ?

loop_
_geom_bond_atom_site_label_1
_geom_bond_atom_site_label_2
_geom_bond_distance
_geom_bond_publ_flag
C1 O9 1.425(2) yes
C1 C2 1.522(3) yes
C1 C3 1.544(2) yes
C2 F1 1.323(2) yes
C2 N1 1.536(2) ?
C2 N2 1.542(2) ?
C3 O10 1.421(2) yes
C3 C4 1.509(2) yes
C4 F2 1.325(2) yes
C4 N3 1.540(2) ?
C4 N4 1.548(2) ?
C5 O11 1.376(2) yes
C5 O10 1.407(2) yes
C5 O9 1.417(2) yes
C6 O11 1.437(2) yes
O1 N1 1.219(2) ?
O2 N1 1.210(2) ?
O3 N2 1.211(2) ?
O4 N2 1.208(2) ?
O5 N3 1.208(2) ?
O6 N3 1.206(2) ?
O7 N4 1.214(2) ?
O8 N4 1.203(2) ?

loop_
_geom_contact_atom_site_label_1
_geom_contact_atom_site_label_2
_geom_contact_distance
_geom_contact_site_symmetry_2
_geom_contact_publ_flag
O1 O5 2.920(2) 5 yes
O3 O7 2.911(2) 1_545 yes
O3 O3 2.916(3) 2 yes
O11 C3 3.220(2) 2 yes

loop_
_geom_torsion_atom_site_label_1
_geom_torsion_atom_site_label_2
_geom_torsion_atom_site_label_3
_geom_torsion_atom_site_label_4
_geom_torsion
C1 C3 O10 C5 -40.8(2)
C3 O10 C5 O9 33.8(2)
O10 C5 O9 C1 -11.8(2)
C5 O9 C1 C3 -12.9(2)
O9 C1 C3 O10 32.7(2)
C2 C1 C3 C4 37.2(2)
C3 C1 C2 N1 -75.4(2)
C3 C1 C2 N2 169.49(14)
C3 C1 C2 F1 48.7(2)
C1 C3 C4 N3 76.9(2)
C1 C3 C4 N4 -169.17(15)
C1 C3 C4 F2 -48.3(2)
C1 C2 N1 O1 -11.5(2)
C1 C2 N2 O3 52.6(2)
C3 C4 N3 O5 26.8(2)
C3 C4 N4 O7 -54.3(2)
